data_1543516
loop_
_publ_author_name
'Freitag, Kerstin'
'Molon, Mariusz'
'Jerabek, Paul'
'Dilchert, Katharina'
'R\"osler, Christoph'
'Seidel, R\"udiger W.'
'Gemel, Christian'
'Frenking, Gernot'
'Fischer, Roland A.'

_publ_section_title
;
 Zn&#x22EF;Zn interactions at nickel and palladium centers
;
_journal_issue 10
_journal_name_full 'Chem. Sci.'
_journal_page_first 6413
_journal_paper_doi 10.1039/C6SC02106A
_journal_volume 7
_journal_year 2016
_chemical_formula_moiety 'C42 H72 N4 Ni2 Zn4'
_chemical_formula_sum 'C42 H72 N4 Ni2 Zn4'
_chemical_formula_weight 1011.93
_chemical_name_systematic
;
 ?
;
_chemical_properties_physical Air-sensitive,Moisture-sensitive,Oxygen-sensitive
_space_group_crystal_system monoclinic
_space_group_IT_number 14
_space_group_name_Hall '-P 2yn'
_space_group_name_H-M_alt 'P 1 21/n 1'
_symmetry_space_group_name_Hall '-P 2yn'
_symmetry_space_group_name_H-M 'P 1 21/n 1'
_atom_sites_solution_hydrogens geom
_atom_sites_solution_primary direct
_atom_sites_solution_secondary difmap
_audit_creation_method SHELXL-2014
_audit_update_record
;
2016-05-04 deposited with the CCDC.
2016-06-23 downloaded from the CCDC.
;
_cell_angle_alpha 90
_cell_angle_beta 109.769(6)
_cell_angle_gamma 90
_cell_formula_units_Z 2
_cell_length_a 11.9881(6)
_cell_length_b 17.8532(7)
_cell_length_c 12.4745(7)
_cell_measurement_reflns_used 3789
_cell_measurement_temperature 102(2)
_cell_measurement_theta_max 73.5080
_cell_measurement_theta_min 4.4030
_cell_volume 2512.5(2)
_computing_cell_refinement
;
CrysAlisPro, Agilent Technologies,
Version 1.171.37.33 (release 27-03-2014 CrysAlis171 .NET)
(compiled Mar 27 2014,17:12:48)
;
_computing_data_collection
;
CrysAlisPro, Agilent Technologies,
Version 1.171.37.33 (release 27-03-2014 CrysAlis171 .NET)
(compiled Mar 27 2014,17:12:48)
;
_computing_data_reduction
;
CrysAlisPro, Agilent Technologies,
Version 1.171.37.33 (release 27-03-2014 CrysAlis171 .NET)
(compiled Mar 27 2014,17:12:48)
;
_computing_publication_material 'enCIFer (Allen et al., 2004)'
_computing_structure_refinement 'SHELXL-2014 (Sheldrick, 2014)'
_computing_structure_solution 'SHELXS-97 (Sheldrick, 2008)'
_diffrn_ambient_temperature 102(2)
_diffrn_detector_area_resol_mean 10.4372
_diffrn_measured_fraction_theta_full 0.998
_diffrn_measured_fraction_theta_max 0.954
_diffrn_measurement_device_type 'SuperNova, Agilent Technologies'
_diffrn_measurement_method '\w scans'
_diffrn_radiation_monochromator mirror
_diffrn_radiation_type CuK\a
_diffrn_radiation_wavelength 1.54184
_diffrn_reflns_av_R_equivalents 0.0285
_diffrn_reflns_av_unetI/netI 0.0394
_diffrn_reflns_Laue_measured_fraction_full 0.998
_diffrn_reflns_Laue_measured_fraction_max 0.954
_diffrn_reflns_limit_h_max 14
_diffrn_reflns_limit_h_min -12
_diffrn_reflns_limit_k_max 21
_diffrn_reflns_limit_k_min -15
_diffrn_reflns_limit_l_max 13
_diffrn_reflns_limit_l_min -15
_diffrn_reflns_number 9131
_diffrn_reflns_point_group_measured_fraction_full 0.998
_diffrn_reflns_point_group_measured_fraction_max 0.954
_diffrn_reflns_theta_full 67.684
_diffrn_reflns_theta_max 75.079
_diffrn_reflns_theta_min 4.423
_diffrn_source 'SuperNova (Cu) X-ray Source'
_exptl_absorpt_coefficient_mu 3.120
_exptl_absorpt_correction_T_max 1.00000
_exptl_absorpt_correction_T_min 0.74615
_exptl_absorpt_correction_type multi-scan
_exptl_absorpt_process_details
;
CrysAlisPro, Agilent Technologies,
Version 1.171.37.33 (release 27-03-2014 CrysAlis171 .NET)
(compiled Mar 27 2014,17:12:48)
Empirical absorption correction using spherical harmonics,
 implemented in SCALE3 ABSPACK scaling algorithm.
;
_exptl_crystal_colour orange
_exptl_crystal_density_diffrn 1.338
_exptl_crystal_description prism
_exptl_crystal_F_000 1056
_exptl_crystal_size_max 0.080
_exptl_crystal_size_mid 0.050
_exptl_crystal_size_min 0.030
_refine_diff_density_max 0.884
_refine_diff_density_min -0.492
_refine_diff_density_rms 0.084
_refine_ls_extinction_method none
_refine_ls_goodness_of_fit_ref 1.056
_refine_ls_hydrogen_treatment constr
_refine_ls_matrix_type full
_refine_ls_number_parameters 247
_refine_ls_number_reflns 4945
_refine_ls_number_restraints 0
_refine_ls_restrained_S_all 1.056
_refine_ls_R_factor_all 0.0523
_refine_ls_R_factor_gt 0.0371
_refine_ls_shift/su_max 0.000
_refine_ls_shift/su_mean 0.000
_refine_ls_structure_factor_coef Fsqd
_refine_ls_weighting_details 'w=1/[\s^2^(Fo^2^)+(0.0553P)^2^+0.5466P] where P=(Fo^2^+2Fc^2^)/3'
_refine_ls_weighting_scheme calc
_refine_ls_wR_factor_gt 0.0930
_refine_ls_wR_factor_ref 0.1054
_reflns_Friedel_coverage 0.000
_reflns_number_gt 3802
_reflns_number_total 4945
_reflns_threshold_expression 'I > 2\s(I)'
_cod_data_source_file c6sc02106a2.cif
_cod_data_source_block om1016
_cod_depositor_comments 'Adding full bibliography for 1543516--1543520.cif.'
_cod_database_code 1543516
_shelx_space_group_comment
;
The symmetry employed for this shelxl refinement is uniquely defined
by the following loop, which should always be used as a source of
symmetry information in preference to the above space-group names.
They are only intended as comments.
;
_shelx_estimated_absorpt_t_min 0.788
_shelx_estimated_absorpt_t_max 0.912
_shelxl_version_number 2014-3

loop_
_space_group_symop_operation_xyz
'x, y, z'
'-x+1/2, y+1/2, -z+1/2'
'-x, -y, -z'
'x-1/2, -y-1/2, z-1/2'

loop_
_atom_site_label
_atom_site_type_symbol
_atom_site_fract_x
_atom_site_fract_y
_atom_site_fract_z
_atom_site_U_iso_or_equiv
_atom_site_adp_type
_atom_site_occupancy
_atom_site_site_symmetry_order
_atom_site_calc_flag
_atom_site_refinement_flags_posn
_atom_site_refinement_flags_adp
Zn1 Zn -0.11040(4) 0.08040(2) 0.52780(3) 0.03123(12) Uani 1 1 d . .
Zn2 Zn 0.14316(4) 0.06784(2) 0.55423(3) 0.03356(12) Uani 1 1 d . .
Ni1 Ni -0.02346(4) 0.02462(3) 0.39784(4) 0.02745(13) Uani 1 1 d . .
N1 N -0.2003(3) -0.01134(19) 0.1730(2) 0.0449(7) Uani 1 1 d . .
N2 N 0.0738(3) 0.14335(17) 0.2888(3) 0.0454(7) Uani 1 1 d . .
C1 C -0.1253(3) 0.20000(17) 0.5867(3) 0.0318(6) Uani 1 1 d . .
C2 C -0.2147(3) 0.19049(17) 0.4797(3) 0.0334(6) Uani 1 1 d . .
C3 C -0.2943(3) 0.13534(19) 0.4908(3) 0.0369(7) Uani 1 1 d . .
C4 C -0.2542(3) 0.10977(18) 0.6054(3) 0.0355(7) Uani 1 1 d . .
C5 C -0.1492(3) 0.15013(18) 0.6651(3) 0.0349(7) Uani 1 1 d . .
C6 C -0.0227(3) 0.25367(19) 0.6135(3) 0.0420(7) Uani 1 1 d . .
H6A H -0.0409 0.2987 0.6493 0.063 Uiso 1 1 calc R U
H6B H -0.0090 0.2675 0.5430 0.063 Uiso 1 1 calc R U
H6C H 0.0486 0.2297 0.6658 0.063 Uiso 1 1 calc R U
C7 C -0.2247(3) 0.2331(2) 0.3719(3) 0.0469(8) Uani 1 1 d . .
H7A H -0.2540 0.1994 0.3062 0.070 Uiso 1 1 calc R U
H7B H -0.1466 0.2524 0.3769 0.070 Uiso 1 1 calc R U
H7C H -0.2799 0.2750 0.3629 0.070 Uiso 1 1 calc R U
C8 C -0.4051(3) 0.1095(2) 0.3979(3) 0.0531(9) Uani 1 1 d . .
H8A H -0.4700 0.1444 0.3919 0.080 Uiso 1 1 calc R U
H8B H -0.4267 0.0593 0.4163 0.080 Uiso 1 1 calc R U
H8C H -0.3905 0.1079 0.3252 0.080 Uiso 1 1 calc R U
C9 C -0.3118(4) 0.0502(2) 0.6536(3) 0.0508(9) Uani 1 1 d . .
H9A H -0.2530 0.0283 0.7213 0.076 Uiso 1 1 calc R U
H9B H -0.3438 0.0110 0.5964 0.076 Uiso 1 1 calc R U
H9C H -0.3763 0.0723 0.6747 0.076 Uiso 1 1 calc R U
C10 C -0.0743(3) 0.1409(2) 0.7890(3) 0.0459(8) Uani 1 1 d . .
H10A H 0.0069 0.1573 0.8005 0.069 Uiso 1 1 calc R U
H10B H -0.0737 0.0881 0.8106 0.069 Uiso 1 1 calc R U
H10C H -0.1076 0.1712 0.8363 0.069 Uiso 1 1 calc R U
C11 C 0.2818(3) 0.1349(3) 0.6071(3) 0.0561(10) Uani 1 1 d . .
H11A H 0.3221 0.1280 0.6890 0.084 Uiso 1 1 calc R U
H11B H 0.2556 0.1871 0.5920 0.084 Uiso 1 1 calc R U
H11C H 0.3367 0.1231 0.5664 0.084 Uiso 1 1 calc R U
C12 C -0.1366(3) -0.00286(19) 0.2656(3) 0.0377(7) Uani 1 1 d . .
C13 C -0.2576(3) 0.0044(2) 0.0528(3) 0.0513(9) Uani 1 1 d . .
C14 C -0.3282(7) 0.0746(3) 0.0446(6) 0.115(3) Uani 1 1 d . .
H14A H -0.3819 0.0687 0.0882 0.173 Uiso 1 1 calc R U
H14B H -0.3744 0.0846 -0.0354 0.173 Uiso 1 1 calc R U
H14C H -0.2743 0.1167 0.0755 0.173 Uiso 1 1 calc R U
C15 C -0.3316(5) -0.0608(3) -0.0027(4) 0.0823(16) Uani 1 1 d . .
H15A H -0.2807 -0.1046 0.0029 0.123 Uiso 1 1 calc R U
H15B H -0.3737 -0.0493 -0.0831 0.123 Uiso 1 1 calc R U
H15C H -0.3891 -0.0714 0.0354 0.123 Uiso 1 1 calc R U
C16 C -0.1574(6) 0.0142(5) 0.0038(4) 0.117(3) Uani 1 1 d . .
H16A H -0.1114 0.0590 0.0367 0.175 Uiso 1 1 calc R U
H16B H -0.1911 0.0197 -0.0791 0.175 Uiso 1 1 calc R U
H16C H -0.1056 -0.0298 0.0225 0.175 Uiso 1 1 calc R U
C17 C 0.0448(3) 0.09872(18) 0.3409(3) 0.0358(7) Uani 1 1 d . .
C18 C 0.1311(3) 0.2019(2) 0.2436(3) 0.0451(8) Uani 1 1 d . .
C19 C 0.1307(4) 0.2729(2) 0.3091(4) 0.0602(11) Uani 1 1 d . .
H19A H 0.0487 0.2877 0.2976 0.090 Uiso 1 1 calc R U
H19B H 0.1703 0.3129 0.2818 0.090 Uiso 1 1 calc R U
H19C H 0.1728 0.2643 0.3904 0.090 Uiso 1 1 calc R U
C20 C 0.2566(4) 0.1746(2) 0.2627(4) 0.0600(11) Uani 1 1 d . .
H20A H 0.2994 0.1698 0.3446 0.090 Uiso 1 1 calc R U
H20B H 0.2976 0.2107 0.2299 0.090 Uiso 1 1 calc R U
H20C H 0.2535 0.1258 0.2259 0.090 Uiso 1 1 calc R U
C21 C 0.0632(4) 0.2116(3) 0.1184(4) 0.0660(12) Uani 1 1 d . .
H21A H 0.0615 0.1640 0.0788 0.099 Uiso 1 1 calc R U
H21B H 0.1021 0.2498 0.0868 0.099 Uiso 1 1 calc R U
H21C H -0.0180 0.2275 0.1080 0.099 Uiso 1 1 calc R U

loop_
_atom_site_aniso_label
_atom_site_aniso_U_11
_atom_site_aniso_U_22
_atom_site_aniso_U_33
_atom_site_aniso_U_23
_atom_site_aniso_U_13
_atom_site_aniso_U_12
Zn1 0.0337(2) 0.0299(2) 0.0356(2) -0.00065(15) 0.01896(17) 0.00569(17)
Zn2 0.0351(2) 0.0341(2) 0.0359(2) -0.00022(16) 0.01790(18) -0.00670(17)
Ni1 0.0309(3) 0.0259(3) 0.0314(3) 0.00233(18) 0.0182(2) 0.0010(2)
N1 0.0422(15) 0.0575(18) 0.0350(15) 0.0030(13) 0.0131(12) -0.0024(15)
N2 0.0517(17) 0.0423(16) 0.0498(17) 0.0123(13) 0.0270(14) -0.0045(14)
C1 0.0326(14) 0.0281(14) 0.0361(15) -0.0039(12) 0.0136(12) 0.0041(12)
C2 0.0325(15) 0.0298(15) 0.0366(15) -0.0027(12) 0.0099(12) 0.0100(13)
C3 0.0270(14) 0.0396(17) 0.0438(17) -0.0055(13) 0.0117(13) 0.0078(13)
C4 0.0342(15) 0.0355(16) 0.0455(17) -0.0052(13) 0.0248(14) 0.0057(13)
C5 0.0394(16) 0.0344(16) 0.0358(16) -0.0027(12) 0.0194(13) 0.0093(13)
C6 0.0425(18) 0.0375(17) 0.0433(18) -0.0040(14) 0.0110(15) -0.0025(15)
C7 0.051(2) 0.047(2) 0.0380(18) 0.0049(15) 0.0090(16) 0.0038(17)
C8 0.0338(17) 0.058(2) 0.060(2) -0.0095(18) 0.0062(17) -0.0044(17)
C9 0.055(2) 0.050(2) 0.060(2) -0.0032(17) 0.0363(19) -0.0018(18)
C10 0.055(2) 0.050(2) 0.0358(17) -0.0001(14) 0.0194(16) 0.0110(17)
C11 0.051(2) 0.066(3) 0.053(2) -0.0022(19) 0.0200(18) -0.023(2)
C12 0.0412(17) 0.0391(17) 0.0407(17) 0.0011(13) 0.0243(14) 0.0003(14)
C13 0.049(2) 0.060(2) 0.0369(18) 0.0088(16) 0.0051(15) -0.0053(19)
C14 0.147(6) 0.076(4) 0.082(4) 0.010(3) -0.013(4) 0.036(4)
C15 0.094(4) 0.080(4) 0.057(3) -0.002(2) 0.005(3) -0.028(3)
C16 0.104(5) 0.203(8) 0.045(3) 0.014(4) 0.028(3) -0.058(5)
C17 0.0368(16) 0.0353(16) 0.0411(17) 0.0020(13) 0.0205(14) 0.0002(14)
C18 0.054(2) 0.0394(18) 0.053(2) 0.0152(15) 0.0325(17) -0.0040(16)
C19 0.077(3) 0.047(2) 0.073(3) 0.0020(19) 0.048(2) -0.008(2)
C20 0.060(2) 0.049(2) 0.087(3) 0.016(2) 0.045(2) -0.003(2)
C21 0.079(3) 0.066(3) 0.055(2) 0.020(2) 0.025(2) -0.017(2)

loop_
_atom_type_symbol
_atom_type_description
_atom_type_scat_dispersion_real
_atom_type_scat_dispersion_imag
_atom_type_scat_source
C C 0.0181 0.0091 'International Tables Vol C Tables 4.2.6.8 and 6.1.1.4'
H H 0.0000 0.0000 'International Tables Vol C Tables 4.2.6.8 and 6.1.1.4'
N N 0.0311 0.0180 'International Tables Vol C Tables 4.2.6.8 and 6.1.1.4'
Ni Ni -3.0029 0.5091 'International Tables Vol C Tables 4.2.6.8 and 6.1.1.4'
Zn Zn -1.5491 0.6778 'International Tables Vol C Tables 4.2.6.8 and 6.1.1.4'

loop_
_geom_angle_atom_site_label_1
_geom_angle_atom_site_label_2
_geom_angle_atom_site_label_3
_geom_angle
_geom_angle_site_symmetry_1
_geom_angle_site_symmetry_3
C1 Zn1 C5 36.22(11) . .
C1 Zn1 C2 35.88(11) . .
C5 Zn1 C2 60.00(11) . .
C1 Zn1 C4 60.09(11) . .
C5 Zn1 C4 36.09(12) . .
C2 Zn1 C4 59.80(11) . .
C1 Zn1 C3 59.66(11) . .
C5 Zn1 C3 59.82(11) . .
C2 Zn1 C3 35.64(12) . .
C4 Zn1 C3 35.82(12) . .
C1 Zn1 Ni1 134.32(8) . .
C5 Zn1 Ni1 165.53(9) . .
C2 Zn1 Ni1 119.78(8) . .
C4 Zn1 Ni1 158.17(9) . .
C3 Zn1 Ni1 129.71(8) . .
C1 Zn1 Ni1 135.18(8) . 3_556
C5 Zn1 Ni1 114.06(8) . 3_556
C2 Zn1 Ni1 170.84(8) . 3_556
C4 Zn1 Ni1 120.32(9) . 3_556
C3 Zn1 Ni1 149.60(9) . 3_556
Ni1 Zn1 Ni1 63.96(2) . 3_556
C1 Zn1 Zn2 168.11(8) . 3_556
C5 Zn1 Zn2 138.10(8) . 3_556
C2 Zn1 Zn2 135.41(8) . 3_556
C4 Zn1 Zn2 109.52(8) . 3_556
C3 Zn1 Zn2 108.64(8) . 3_556
Ni1 Zn1 Zn2 53.727(16) . 3_556
Ni1 Zn1 Zn2 53.743(17) 3_556 3_556
C1 Zn1 Zn2 102.97(8) . .
C5 Zn1 Zn2 114.82(8) . .
C2 Zn1 Zn2 122.86(8) . .
C4 Zn1 Zn2 149.12(9) . .
C3 Zn1 Zn2 158.50(9) . .
Ni1 Zn1 Zn2 51.896(16) . .
Ni1 Zn1 Zn2 51.607(16) 3_556 .
Zn2 Zn1 Zn2 88.912(15) 3_556 .
C11 Zn2 Ni1 147.62(12) . 3_556
C11 Zn2 Ni1 147.43(12) . .
Ni1 Zn2 Ni1 64.94(2) 3_556 .
C11 Zn2 C12 104.77(14) . 3_556
Ni1 Zn2 C12 42.86(8) 3_556 3_556
Ni1 Zn2 C12 107.73(8) . 3_556
C11 Zn2 C17 104.74(14) . .
Ni1 Zn2 C17 107.57(7) 3_556 .
Ni1 Zn2 C17 42.73(7) . .
C12 Zn2 C17 149.95(11) 3_556 .
C11 Zn2 Zn1 133.65(14) . 3_556
Ni1 Zn2 Zn1 54.594(16) 3_556 3_556
Ni1 Zn2 Zn1 55.037(17) . 3_556
C12 Zn2 Zn1 81.43(8) 3_556 3_556
C17 Zn2 Zn1 82.37(8) . 3_556
C11 Zn2 Zn1 135.26(14) . .
Ni1 Zn2 Zn1 53.021(16) 3_556 .
Ni1 Zn2 Zn1 52.491(16) . .
C12 Zn2 Zn1 78.22(8) 3_556 .
C17 Zn2 Zn1 76.97(7) . .
Zn1 Zn2 Zn1 91.087(15) 3_556 .
C12 Ni1 C17 97.94(15) . .
C12 Ni1 Zn2 73.35(10) . 3_556
C17 Ni1 Zn2 170.18(11) . 3_556
C12 Ni1 Zn2 170.99(10) . .
C17 Ni1 Zn2 73.93(11) . .
Zn2 Ni1 Zn2 115.06(2) 3_556 .
C12 Ni1 Zn1 111.23(10) . .
C17 Ni1 Zn1 108.34(10) . .
Zn2 Ni1 Zn1 71.678(18) 3_556 .
Zn2 Ni1 Zn1 75.61(2) . .
C12 Ni1 Zn1 109.36(11) . 3_556
C17 Ni1 Zn1 112.47(10) . 3_556
Zn2 Ni1 Zn1 75.37(2) 3_556 3_556
Zn2 Ni1 Zn1 71.22(2) . 3_556
Zn1 Ni1 Zn1 116.04(2) . 3_556
C12 Ni1 Ni1 130.89(10) . 3_556
C17 Ni1 Ni1 131.16(11) . 3_556
Zn2 Ni1 Ni1 57.66(2) 3_556 3_556
Zn2 Ni1 Ni1 57.40(2) . 3_556
Zn1 Ni1 Ni1 58.394(19) . 3_556
Zn1 Ni1 Ni1 57.65(2) 3_556 3_556
C12 N1 C13 158.0(4) . .
C17 N2 C18 168.5(4) . .
C2 C1 C5 108.1(3) . .
C2 C1 C6 126.1(3) . .
C5 C1 C6 125.8(3) . .
C2 C1 Zn1 72.56(17) . .
C5 C1 Zn1 72.06(17) . .
C6 C1 Zn1 121.3(2) . .
C3 C2 C1 108.2(3) . .
C3 C2 C7 125.8(3) . .
C1 C2 C7 125.9(3) . .
C3 C2 Zn1 72.77(18) . .
C1 C2 Zn1 71.56(17) . .
C7 C2 Zn1 122.3(2) . .
C2 C3 C4 108.2(3) . .
C2 C3 C8 125.9(3) . .
C4 C3 C8 125.8(3) . .
C2 C3 Zn1 71.58(17) . .
C4 C3 Zn1 71.75(17) . .
C8 C3 Zn1 123.7(2) . .
C3 C4 C5 107.7(3) . .
C3 C4 C9 125.9(3) . .
C5 C4 C9 126.5(3) . .
C3 C4 Zn1 72.43(16) . .
C5 C4 Zn1 71.37(16) . .
C9 C4 Zn1 121.2(2) . .
C1 C5 C4 107.8(3) . .
C1 C5 C10 125.7(3) . .
C4 C5 C10 126.5(3) . .
C1 C5 Zn1 71.72(16) . .
C4 C5 Zn1 72.54(16) . .
C10 C5 Zn1 120.4(2) . .
N1 C12 Ni1 168.5(3) . .
N1 C12 Zn2 127.7(3) . 3_556
Ni1 C12 Zn2 63.79(9) . 3_556
N1 C13 C15 109.3(4) . .
N1 C13 C14 107.0(4) . .
C15 C13 C14 113.0(5) . .
N1 C13 C16 105.9(3) . .
C15 C13 C16 109.2(5) . .
C14 C13 C16 112.2(5) . .
N2 C17 Ni1 169.1(3) . .
N2 C17 Zn2 127.5(3) . .
Ni1 C17 Zn2 63.34(10) . .
N2 C18 C21 108.8(3) . .
N2 C18 C19 107.7(3) . .
C21 C18 C19 111.4(4) . .
N2 C18 C20 106.2(3) . .
C21 C18 C20 111.0(3) . .
C19 C18 C20 111.6(4) . .

loop_
_geom_bond_atom_site_label_1
_geom_bond_atom_site_label_2
_geom_bond_distance
_geom_bond_site_symmetry_2
Zn1 C1 2.285(3) .
Zn1 C5 2.289(3) .
Zn1 C2 2.298(3) .
Zn1 C4 2.304(3) .
Zn1 C3 2.313(3) .
Zn1 Ni1 2.4184(6) .
Zn1 Ni1 2.4381(6) 3_556
Zn1 Zn2 2.8166(6) 3_556
Zn1 Zn2 2.9531(6) .
Zn2 C11 1.973(4) .
Zn2 Ni1 2.3921(6) 3_556
Zn2 Ni1 2.3990(7) .
Zn2 C12 2.554(3) 3_556
Zn2 C17 2.579(3) .
Zn2 Zn1 2.8167(6) 3_556
Ni1 C12 1.814(4) .
Ni1 C17 1.821(3) .
Ni1 Zn2 2.3921(6) 3_556
Ni1 Zn1 2.4381(6) 3_556
Ni1 Ni1 2.5721(9) 3_556
N1 C12 1.159(4) .
N1 C13 1.450(4) .
N2 C17 1.154(4) .
N2 C18 1.464(4) .
C1 C2 1.412(4) .
C1 C5 1.422(4) .
C1 C6 1.505(5) .
C2 C3 1.411(5) .
C2 C7 1.513(5) .
C3 C4 1.420(5) .
C3 C8 1.509(5) .
C4 C5 1.423(5) .
C4 C9 1.502(5) .
C5 C10 1.511(5) .
C12 Zn2 2.554(3) 3_556
C13 C15 1.484(6) .
C13 C14 1.497(7) .
C13 C16 1.531(6) .
C18 C21 1.508(6) .
C18 C19 1.510(6) .
C18 C20 1.521(5) .
